data_9007586
loop_
_publ_author_name
'Tillmanns, E.'
'Gebert, W.'

_publ_section_title
;The crystal structure of tsumcorite, a new mineral from the Tsumeb Mine, S.W.
 Africa Locality: Tsumeb mine, Namibia, Africa
;
_journal_name_full 'Acta Crystallographica, Section B'
_journal_page_first 2789
_journal_page_last 2794
_journal_paper_doi 10.1107/S0567740873007545
_journal_volume 29
_journal_year 1973
_chemical_compound_source 'Tsumeb mine, Namibia, Africa'
_chemical_formula_sum 'As2 Fe H5 O10 Pb Zn'
_chemical_name_mineral Tsumcorite
_space_group_IT_number 12
_symmetry_space_group_name_Hall '-C 2y'
_symmetry_space_group_name_H-M 'C 1 2/m 1'
_cell_angle_alpha 90
_cell_angle_beta 115.28
_cell_angle_gamma 90
_cell_formula_units_Z 2
_cell_length_a 9.124
_cell_length_b 6.329
_cell_length_c 7.577
_cell_volume 395.637
_database_code_amcsd 0009499
_exptl_crystal_density_diffrn 5.400
_cod_original_formula_sum 'Pb Zn Fe As2 O10 H5'
_cod_database_code 9007586

loop_
_space_group_symop_operation_xyz
x,y,z
1/2+x,1/2+y,z
x,-y,z
1/2+x,1/2-y,z
-x,y,-z
1/2-x,1/2+y,-z
-x,-y,-z
1/2-x,1/2-y,-z

loop_
_atom_site_aniso_label
_atom_site_aniso_U_11
_atom_site_aniso_U_22
_atom_site_aniso_U_33
_atom_site_aniso_U_12
_atom_site_aniso_U_13
_atom_site_aniso_U_23
Pb 0.02318 0.02191 0.01570 0.00000 0.00431 0.00000
Zn 0.00760 0.00671 0.00785 0.00000 0.00177 0.00000
Fe3+ 0.00760 0.00671 0.00785 0.00000 0.00177 0.00000
Fe2+ 0.00760 0.00671 0.00785 0.00000 0.00177 0.00000
As 0.00659 0.01013 0.00722 0.00000 0.00405 0.00000
O2 0.00887 0.01900 0.01393 0.00000 0.00760 0.00000
O3 0.01013 0.01013 0.01140 0.00000 0.00253 -0.00253
O4 0.01267 0.04053 0.00887 0.00000 -0.00127 0.00000
Wat1 0.00760 0.01647 0.01393 0.00000 0.00760 0.00000
O-H1 0.00760 0.01647 0.01393 0.00000 0.00760 0.00000

loop_
_atom_site_label
_atom_site_fract_x
_atom_site_fract_y
_atom_site_fract_z
_atom_site_occupancy
_atom_site_type_symbol
_atom_site_attached_hydrogens
Pb 0.00000 0.00000 0.00000 1.00000 Pb 0
Zn 0.25000 0.25000 0.50000 0.50000 Zn 0
Fe3+ 0.25000 0.25000 0.50000 0.38000 Fe 0
Fe2+ 0.25000 0.25000 0.50000 0.12000 Fe 0
As 0.91790 0.50000 0.21550 1.00000 As 0
O2 0.31040 0.00000 0.35450 1.00000 O 0
O3 0.03480 0.28080 0.26500 1.00000 O 0
O4 0.22150 0.50000 0.01470 1.00000 O 0
Wat1 0.34050 0.50000 0.40660 0.50000 O 2
O-H1 0.34050 0.50000 0.40660 0.50000 O 1

loop_
_cod_changelog_entry_id
_cod_changelog_entry_author
_cod_changelog_entry_date
_cod_changelog_entry_text
1
;cod-tools version 3.8.0
Id: cif_guess_AMCSD_atom_types 9581 2023-05-17 12:35:41Z saulius
;
2023-05-18T11:39:48+03:00
;Derived atom types and hydrogen counts
from atom names that follow the AMCSD naming convention
(Wat == water, O-H == hydroxyl).
;
2
;cod-tools version 3.10.1
Id: cif_fix_AMCSD_aniso_labels 10200 2024-08-01 14:09:44Z saulius
;
2024-08-02T12:21:06+03:00
;Changed the following '_atom_site_aniso_label' values:
'OH1' -> 'O-H1'
;

loop_
_cod_related_entry_id
_cod_related_entry_database
_cod_related_entry_code
1 AMCSD 0009499
